data_2103689
loop_
_publ_author_name
'Cai, Jiwen'
'Chen, Cai-Hong'
'Liao, Cheng-Zhu'
'Feng, Xiao-Long'
'Chen, Xiao-Ming'

_publ_section_title
;
 Solid-state structures of group 1 and group 2 metal
 1,5-naphthalenedisulfonates: systematic investigation of lamellar
 three-dimensional networks constructed by metal arenedisulfonate
;
_journal_issue 4
_journal_name_full 'Acta Crystallographica Section B'
_journal_page_first 520
_journal_page_last 530
_journal_paper_doi 10.1107/S010876810100862X
_journal_volume 57
_journal_year 2001
_chemical_formula_moiety '2(K +), C10 H6 O6 S2 2-, 2(H2 O)'
_chemical_formula_sum 'C10 H10 K2 O8 S2'
_chemical_formula_weight 400.50
_chemical_name_common K2(1,5NDS).2H2O
_chemical_name_systematic
;
 dipotassium 1,5-naphthalenedisulfonate dihydrate
;
_space_group_IT_number 14
_symmetry_cell_setting monoclinic
_symmetry_space_group_name_Hall '-P 2ybc'
_symmetry_space_group_name_H-M 'P 1 21/c 1'
_audit_creation_method SHELXL97
_cell_angle_alpha 90.00
_cell_angle_beta 102.631(3)
_cell_angle_gamma 90.00
_cell_formula_units_Z 2
_cell_length_a 11.0278(18)
_cell_length_b 8.5748(14)
_cell_length_c 7.9845(13)
_cell_measurement_temperature 293(2)
_cell_measurement_theta_max 30.05
_cell_measurement_theta_min 4.27
_cell_volume 736.8(2)
_computing_cell_refinement 'Bruker SMART'
_computing_data_collection 'Bruker SMART'
_computing_data_reduction 'Bruker SHELXTL'
_computing_molecular_graphics 'Bruker SHELXTL'
_computing_publication_material 'Bruker SHELXTL'
_computing_structure_refinement 'SHELXL97 (Sheldrick, 1997)'
_computing_structure_solution 'SHELXS97 (Sheldrick, 1997)'
_diffrn_ambient_temperature 293(2)
_diffrn_measured_fraction_theta_full .987
_diffrn_measured_fraction_theta_max .987
_diffrn_measurement_device_type 'Bruker Smart 1000 CCD area detector'
_diffrn_measurement_method 'phi and omega scans'
_diffrn_radiation_monochromator graphite
_diffrn_radiation_source 'fine-focus sealed tube'
_diffrn_radiation_type MoK\a
_diffrn_radiation_wavelength .71073
_diffrn_reflns_av_R_equivalents .0218
_diffrn_reflns_av_sigmaI/netI .0208
_diffrn_reflns_limit_h_max 15
_diffrn_reflns_limit_h_min -15
_diffrn_reflns_limit_k_max 5
_diffrn_reflns_limit_k_min -12
_diffrn_reflns_limit_l_max 11
_diffrn_reflns_limit_l_min -11
_diffrn_reflns_number 5435
_diffrn_reflns_theta_full 30.05
_diffrn_reflns_theta_max 30.05
_diffrn_reflns_theta_min 4.27
_exptl_absorpt_coefficient_mu .962
_exptl_absorpt_correction_T_max .8535
_exptl_absorpt_correction_T_min .7232
_exptl_absorpt_correction_type none
_exptl_absorpt_process_details 'SADABS (Blessing, 1995)'
_exptl_crystal_colour colorless
_exptl_crystal_density_diffrn 1.805
_exptl_crystal_density_method 'not measured'
_exptl_crystal_description block
_exptl_crystal_F_000 408
_exptl_crystal_size_max .36
_exptl_crystal_size_mid .20
_exptl_crystal_size_min .17
_refine_diff_density_max .366
_refine_diff_density_min -.372
_refine_ls_extinction_coef .065(4)
_refine_ls_extinction_method SHELXL
_refine_ls_goodness_of_fit_ref 1.099
_refine_ls_hydrogen_treatment mixed
_refine_ls_matrix_type full
_refine_ls_number_parameters 109
_refine_ls_number_reflns 2131
_refine_ls_number_restraints 0
_refine_ls_restrained_S_all 1.099
_refine_ls_R_factor_all .0379
_refine_ls_R_factor_gt .0330
_refine_ls_shift/su_max .000
_refine_ls_shift/su_mean .000
_refine_ls_structure_factor_coef Fsqd
_refine_ls_weighting_details 'calc w=1/[\s^2^(Fo^2^)+(0.0422P)^2^+0.4224P] where P=(Fo^2^+2Fc^2^)/3'
_refine_ls_weighting_scheme calc
_refine_ls_wR_factor_ref .0939
_reflns_number_gt 1860
_reflns_number_total 2131
_reflns_threshold_expression >2sigma(I)
_cod_data_source_file bm0044.cif
_cod_data_source_block 3
_cod_depositor_comments
;
The following automatic conversions were performed:
'_symmetry_cell_setting' value 'Monoclinic' changed to 'monoclinic'
according to '/home/saulius/struct/CIF-dictionaries/cif_core.dic'
dictionary named 'cif_core.dic' version 2.4.1 from 2010-06-29.

Automatic conversion script
Id: cif_fix_enum 1527 2010-12-29 10:47:43Z saulius 

The following automatic conversions were performed:

'_symmetry_cell_setting' value 'Monoclinic' changed to 'monoclinic'
according to /home/saulius/struct/CIF-dictionaries/cif_core.dic
dictionary named 'cif_core.dic' version 2.4.1 from 2010-06-29.

Automatic conversion script
Id: cif_fix_values 1715 2011-07-08 13:25:40Z adriana 
;
_cod_original_sg_symbol_H-M P2(1)/c
_cod_database_code 2103689
_cod_database_fobs_code 2103689

loop_
_symmetry_equiv_pos_as_xyz
'x, y, z'
'-x, y+1/2, -z+1/2'
'-x, -y, -z'
'x, -y-1/2, z-1/2'

loop_
_atom_site_label
_atom_site_fract_x
_atom_site_fract_y
_atom_site_fract_z
_atom_site_U_iso_or_equiv
_atom_site_adp_type
_atom_site_calc_flag
_atom_site_refinement_flags
_atom_site_occupancy
_atom_site_type_symbol
K1 .02531(4) .22911(5) .20591(6) .03973(15) Uani d . 1 K
S1 .20366(4) .56240(5) .05415(6) .02907(14) Uani d . 1 S
O1 .14169(12) .51168(17) -.11652(19) .0398(3) Uani d . 1 O
O2 .20563(14) .4415(2) .1818(2) .0476(4) Uani d . 1 O
O3 .15252(12) .70802(17) .1008(2) .0406(3) Uani d . 1 O
OW .1386(2) .0476(2) -.0062(3) .0603(5) Uani d . 1 O
HW1 .177(3) .036(4) -.079(4) .059(9) Uiso d . 1 H
HW2 .157(3) -.017(4) .059(5) .070(11) Uiso d . 1 H
C1 .39444(15) .3271(2) -.0426(3) .0325(4) Uani d . 1 C
H1A .3132 .3007 -.0393 .039 Uiso calc R 1 H
C2 .43727(14) .48094(19) .0009(2) .0247(3) Uani d . 1 C
C3 .36089(14) .6001(2) .0486(2) .0264(3) Uani d . 1 C
C4 .40665(17) .7457(2) .0928(3) .0340(4) Uani d . 1 C
H4A .3558 .8211 .1257 .041 Uiso calc R 1 H
C5 .53002(17) .7824(2) .0890(3) .0373(4) Uani d . 1 C
H5A .5603 .8822 .1183 .045 Uiso calc R 1 H

loop_
_atom_site_aniso_label
_atom_site_aniso_U_11
_atom_site_aniso_U_22
_atom_site_aniso_U_33
_atom_site_aniso_U_12
_atom_site_aniso_U_13
_atom_site_aniso_U_23
K1 .0379(2) .0403(2) .0448(3) .00407(17) .01724(18) .01040(18)
S1 .01926(19) .0325(2) .0380(2) .00043(15) .01178(16) .00035(17)
O1 .0252(6) .0431(8) .0492(8) -.0006(6) .0038(6) -.0089(7)
O2 .0369(7) .0544(9) .0579(9) .0018(6) .0243(7) .0193(7)
O3 .0277(6) .0426(8) .0561(9) .0045(5) .0189(6) -.0087(7)
OW .0710(12) .0563(11) .0644(12) .0200(9) .0385(11) .0155(10)
C1 .0213(7) .0302(8) .0473(10) -.0057(6) .0100(7) -.0038(7)
C2 .0201(7) .0266(7) .0283(7) -.0014(6) .0076(6) -.0015(6)
C3 .0193(6) .0309(8) .0307(8) -.0005(6) .0091(6) -.0014(6)
C4 .0262(8) .0312(9) .0461(10) .0008(7) .0114(7) -.0086(8)
C5 .0289(8) .0281(8) .0554(12) -.0059(7) .0099(8) -.0092(8)

loop_
_atom_type_symbol
_atom_type_description
_atom_type_scat_dispersion_real
_atom_type_scat_dispersion_imag
_atom_type_scat_source
C C .0033 .0016 'International Tables Vol C Tables 4.2.6.8 and 6.1.1.4'
H H .0000 .0000 'International Tables Vol C Tables 4.2.6.8 and 6.1.1.4'
O O .0106 .0060 'International Tables Vol C Tables 4.2.6.8 and 6.1.1.4'
S S .1246 .1234 'International Tables Vol C Tables 4.2.6.8 and 6.1.1.4'
K K .2009 .2494 'International Tables Vol C Tables 4.2.6.8 and 6.1.1.4'

loop_
_geom_angle_atom_site_label_1
_geom_angle_atom_site_label_2
_geom_angle_atom_site_label_3
_geom_angle_site_symmetry_1
_geom_angle_site_symmetry_3
_geom_angle
O1 K1 O2 4_566 . 106.26(5)
O1 K1 O3 4_566 2_545 88.29(5)
O2 K1 O3 . 2_545 134.53(5)
O1 K1 OW 4_566 . 70.34(6)
O2 K1 OW . . 84.24(6)
O3 K1 OW 2_545 . 140.55(6)
O1 K1 O3 4_566 3_565 140.13(5)
O2 K1 O3 . 3_565 100.89(5)
O3 K1 O3 2_545 3_565 93.08(4)
OW K1 O3 . 3_565 84.19(6)
O1 K1 O1 4_566 3_565 159.610(18)
O2 K1 O1 . 3_565 84.49(5)
O3 K1 O1 2_545 3_565 72.17(5)
OW K1 O1 . 3_565 128.94(6)
O3 K1 O1 3_565 3_565 49.75(4)
O1 K1 OW 4_566 4_566 90.87(6)
O2 K1 OW . 4_566 56.57(5)
O3 K1 OW 2_545 4_566 80.98(5)
OW K1 OW . 4_566 130.20(9)
O3 K1 OW 3_565 4_566 128.72(6)
O1 K1 OW 3_565 4_566 80.56(5)
O1 K1 OW 4_566 3 81.05(5)
O2 K1 OW . 3 143.27(6)
O3 K1 OW 2_545 3 80.57(5)
OW K1 OW . 3 64.00(7)
O3 K1 OW 3_565 3 60.01(5)
O1 K1 OW 3_565 3 100.87(5)
OW K1 OW 4_566 3 160.03(3)
O1 K1 S1 4_566 3_565 159.47(4)
O2 K1 S1 . 3_565 93.51(4)
O3 K1 S1 2_545 3_565 81.50(4)
OW K1 S1 . 3_565 107.09(5)
O3 K1 S1 3_565 3_565 24.83(3)
O1 K1 S1 3_565 3_565 24.94(3)
OW K1 S1 4_566 3_565 104.93(5)
OW K1 S1 3 3_565 79.75(4)
O1 K1 S1 4_566 2_545 74.60(3)
O2 K1 S1 . 2_545 150.09(4)
O3 K1 S1 2_545 2_545 18.54(3)
OW K1 S1 . 2_545 122.41(5)
O3 K1 S1 3_565 2_545 95.60(3)
O1 K1 S1 3_565 2_545 87.45(3)
OW K1 S1 4_566 2_545 93.72(4)
OW K1 S1 3 2_545 66.59(4)
S1 K1 S1 3_565 2_545 91.101(18)
O1 K1 K1 4_566 4_566 69.19(4)
O2 K1 K1 . 4_566 99.73(4)
O3 K1 K1 2_545 4_566 44.98(3)
OW K1 K1 . 4_566 138.78(5)
O3 K1 K1 3_565 4_566 133.86(3)
O1 K1 K1 3_565 4_566 92.22(3)
OW K1 K1 4_566 4_566 44.00(4)
OW K1 K1 3 4_566 116.16(4)
S1 K1 K1 3_565 4_566 113.516(17)
S1 K1 K1 2_545 4_566 51.809(11)
O1 K1 K1 4_566 4_565 119.57(4)
O2 K1 K1 . 4_565 73.26(4)
O3 K1 K1 2_545 4_565 135.98(3)
OW K1 K1 . 4_565 49.27(5)
O3 K1 K1 3_565 4_565 43.37(3)
O1 K1 K1 3_565 4_565 79.81(3)
OW K1 K1 4_566 4_565 127.36(4)
OW K1 K1 3 4_565 72.06(4)
S1 K1 K1 3_565 4_565 60.471(13)
S1 K1 K1 2_545 4_565 133.321(13)
K1 K1 K1 4_566 4_565 169.75(3)
O2 S1 O1 . . 112.16(10)
O2 S1 O3 . . 112.41(10)
O1 S1 O3 . . 111.67(9)
O2 S1 C3 . . 106.46(9)
O1 S1 C3 . . 107.05(8)
O3 S1 C3 . . 106.65(8)
O2 S1 K1 . 3_565 134.34(6)
O1 S1 K1 . 3_565 56.66(6)
O3 S1 K1 . 3_565 55.05(6)
C3 S1 K1 . 3_565 119.19(6)
O2 S1 K1 . 2 79.79(7)
O1 S1 K1 . 2 111.14(6)
O3 S1 K1 . 2 37.09(6)
C3 S1 K1 . 2 135.31(6)
K1 S1 K1 3_565 2 67.720(15)
S1 O1 K1 . 4_565 143.48(9)
S1 O1 K1 . 3_565 98.40(7)
K1 O1 K1 4_565 3_565 104.99(5)
S1 O2 K1 . . 128.76(9)
S1 O3 K1 . 2 124.37(8)
S1 O3 K1 . 3_565 100.13(8)
K1 O3 K1 2 3_565 91.65(4)
K1 OW K1 . 4_565 86.73(6)
K1 OW K1 . 3 116.00(7)
K1 OW K1 4_565 3 89.77(6)
C5 C1 C2 3_665 . 121.19(15)
C1 C2 C2 . 3_665 118.89(18)
C1 C2 C3 . . 123.12(14)
C2 C2 C3 3_665 . 117.99(18)
C4 C3 C2 . . 121.18(14)
C4 C3 S1 . . 117.93(13)
C2 C3 S1 . . 120.88(12)
C3 C4 C5 . . 120.32(16)
C1 C5 C4 3_665 . 120.41(17)

loop_
_geom_bond_atom_site_label_1
_geom_bond_atom_site_label_2
_geom_bond_site_symmetry_2
_geom_bond_distance
K1 O1 4_566 2.6693(15)
K1 O2 . 2.7339(16)
K1 O3 2_545 2.7536(14)
K1 OW . 2.789(2)
K1 O3 3_565 2.8346(17)
K1 O1 3_565 2.8751(15)
K1 OW 4_566 3.042(2)
K1 OW 3 3.191(2)
K1 S1 3_565 3.4045(7)
K1 S1 2_545 3.7690(7)
K1 K1 4_566 4.0083(6)
K1 K1 4_565 4.0083(7)
S1 O2 . 1.4509(16)
S1 O1 . 1.4511(15)
S1 O3 . 1.4520(14)
S1 C3 . 1.7738(16)
S1 K1 3_565 3.4045(7)
S1 K1 2 3.7690(7)
O1 K1 4_565 2.6693(15)
O1 K1 3_565 2.8751(15)
O3 K1 2 2.7536(14)
O3 K1 3_565 2.8346(17)
OW K1 4_565 3.042(2)
OW K1 3 3.191(2)
C1 C5 3_665 1.359(3)
C1 C2 . 1.418(2)
C2 C2 3_665 1.425(3)
C2 C3 . 1.428(2)
C3 C4 . 1.364(2)
C4 C5 . 1.403(3)
C5 C1 3_665 1.359(3)

loop_
_geom_hbond_atom_site_label_D
_geom_hbond_atom_site_label_H
_geom_hbond_atom_site_label_A
_geom_hbond_site_symmetry_A
_geom_hbond_distance_DH
_geom_hbond_distance_HA
_geom_hbond_distance_DA
_geom_hbond_angle_DHA
OW HW1 O2 4_565 .79(3) 2.01(3) 2.751(3) 154(3)
OW HW2 O3 1_545 .76(4) 2.39(4) 3.029(3) 144(3)
OW HW2 O1 4_566 .76(4) 2.63(4) 3.145(3) 127(3)

loop_
_geom_torsion_atom_site_label_1
_geom_torsion_atom_site_label_2
_geom_torsion_atom_site_label_3
_geom_torsion_atom_site_label_4
_geom_torsion_site_symmetry_1
_geom_torsion_site_symmetry_4
_geom_torsion
O2 S1 O1 K1 . 4_565 -.23(16)
O3 S1 O1 K1 . 4_565 -127.44(13)
C3 S1 O1 K1 . 4_565 116.18(13)
K1 S1 O1 K1 3_565 4_565 -129.68(15)
K1 S1 O1 K1 2 4_565 -87.50(13)
O2 S1 O1 K1 . 3_565 129.45(8)
O3 S1 O1 K1 . 3_565 2.25(9)
C3 S1 O1 K1 . 3_565 -114.14(7)
K1 S1 O1 K1 2 3_565 42.19(6)
O1 S1 O2 K1 . . -37.87(14)
O3 S1 O2 K1 . . 88.94(13)
C3 S1 O2 K1 . . -154.64(10)
K1 S1 O2 K1 3_565 . 26.56(18)
K1 S1 O2 K1 2 . 70.94(10)
O1 K1 O2 S1 4_566 . 155.72(12)
O3 K1 O2 S1 2_545 . -100.20(13)
OW K1 O2 S1 . . 88.16(13)
O3 K1 O2 S1 3_565 . 5.23(13)
O1 K1 O2 S1 3_565 . -41.96(12)
OW K1 O2 S1 4_566 . -124.28(14)
OW K1 O2 S1 3 . 58.84(16)
S1 K1 O2 S1 3_565 . -18.68(12)
S1 K1 O2 S1 2_545 . -117.03(12)
K1 K1 O2 S1 4_566 . -133.27(12)
K1 K1 O2 S1 4_565 . 39.03(11)
O2 S1 O3 K1 . 2 -30.29(13)
O1 S1 O3 K1 . 2 96.78(11)
C3 S1 O3 K1 . 2 -146.60(9)
K1 S1 O3 K1 3_565 2 99.07(9)
O2 S1 O3 K1 . 3_565 -129.36(8)
O1 S1 O3 K1 . 3_565 -2.29(9)
C3 S1 O3 K1 . 3_565 114.34(7)
K1 S1 O3 K1 2 3_565 -99.07(9)
O1 K1 OW K1 4_566 4_565 177.60(7)
O2 K1 OW K1 . 4_565 -72.84(6)
O3 K1 OW K1 2_545 4_565 116.55(8)
O3 K1 OW K1 3_565 4_565 28.77(5)
O1 K1 OW K1 3_565 4_565 5.29(9)
OW K1 OW K1 4_566 4_565 -108.72(9)
OW K1 OW K1 3 4_565 88.15(8)
S1 K1 OW K1 3_565 4_565 19.07(6)
S1 K1 OW K1 2_545 4_565 121.72(4)
K1 K1 OW K1 4_566 4_565 -171.03(3)
O1 K1 OW K1 4_566 3 89.45(8)
O2 K1 OW K1 . 3 -160.99(8)
O3 K1 OW K1 2_545 3 28.40(13)
O3 K1 OW K1 3_565 3 -59.38(7)
O1 K1 OW K1 3_565 3 -82.86(9)
OW K1 OW K1 4_566 3 163.13(6)
S1 K1 OW K1 3_565 3 -69.08(7)
S1 K1 OW K1 2_545 3 33.57(10)
K1 K1 OW K1 4_566 3 100.82(9)
K1 K1 OW K1 4_565 3 -88.15(8)
C5 C1 C2 C2 3_665 3_665 -1.4(3)
C5 C1 C2 C3 3_665 . 179.34(18)
C1 C2 C3 C4 . . 178.64(18)
C2 C2 C3 C4 3_665 . -.6(3)
C1 C2 C3 S1 . . -.7(2)
C2 C2 C3 S1 3_665 . -179.97(16)
O2 S1 C3 C4 . . -117.53(17)
O1 S1 C3 C4 . . 122.34(16)
O3 S1 C3 C4 . . 2.68(18)
K1 S1 C3 C4 3_565 . 61.49(17)
K1 S1 C3 C4 2 . -25.5(2)
O2 S1 C3 C2 . . 61.84(17)
O1 S1 C3 C2 . . -58.29(16)
O3 S1 C3 C2 . . -177.95(14)
K1 S1 C3 C2 3_565 . -119.14(13)
K1 S1 C3 C2 2 . 153.89(10)
C2 C3 C4 C5 . . 1.3(3)
S1 C3 C4 C5 . . -179.35(16)
C3 C4 C5 C1 . 3_665 -.6(3)
